data_2208177
loop_
_publ_author_name
'Gushchin,  Pavel V.'
'Bokach,  Nadezhda A.'
'Haukka, Matti'
'Dmitrieva,  Elena S.'
'Kukushkin,  Vadim Yu.'

_publ_section_title
;
 <i>trans</i>-Dichlorobis(piperidine-1-carbonitrile)platinum(II)
;
_journal_coeditor_code SU6263
_journal_issue 2
_journal_name_full 'Acta Crystallographica Section E'
_journal_page_first m244
_journal_page_last m246
_journal_paper_doi 10.1107/S1600536806000213
_journal_volume 62
_journal_year 2006
_chemical_formula_iupac '[Pt Cl2 (C6 H10 N2)2]'
_chemical_formula_moiety 'C12 H20 Cl2 N4 Pt'
_chemical_formula_sum 'C12 H20 Cl2 N4 Pt'
_chemical_formula_weight 486.31
_chemical_name_systematic
;
trans-Dichlorobis(piperidine-1-carbonitrile)platinum(II)
;
_space_group_IT_number 56
_symmetry_cell_setting orthorhombic
_symmetry_space_group_name_Hall '-P 2ab 2ac'
_symmetry_space_group_name_H-M 'P c c n'
_atom_sites_solution_hydrogens geom
_atom_sites_solution_primary direct
_atom_sites_solution_secondary difmap
_cell_angle_alpha 90.00
_cell_angle_beta 90.00
_cell_angle_gamma 90.00
_cell_formula_units_Z 4
_cell_length_a 10.1398(10)
_cell_length_b 11.2092(10)
_cell_length_c 13.8008(12)
_cell_measurement_reflns_used 4024
_cell_measurement_temperature 120(2)
_cell_measurement_theta_max 27.48
_cell_measurement_theta_min 1.00
_cell_volume 1568.6(2)
_computing_cell_refinement 'EvalCCD (Duisenberg <i>et al.</i>,  2003)'
_computing_data_collection 'COLLECT (Nonius, 1997)'
_computing_data_reduction EvalCCD
_computing_molecular_graphics 'DIAMOND (Crystal Impact, 2005)'
_computing_publication_material SHELXL97
_computing_structure_refinement 'SHELXL97 (Sheldrick, 1997)'
_computing_structure_solution 'SIR97 (Altomare <i>et al.</i>,  1999)'
_diffrn_ambient_temperature 120(2)
_diffrn_detector_area_resol_mean 9
_diffrn_measured_fraction_theta_full 1.000
_diffrn_measured_fraction_theta_max 1.000
_diffrn_measurement_device '95mm CCD camera on \k-goniostat'
_diffrn_measurement_device_type 'Nonius KappaCCD'
_diffrn_measurement_method '\f scans, and \w scans with \k offset'
_diffrn_radiation_monochromator 'horizontally mounted graphite crystal'
_diffrn_radiation_source 'fine-focus sealed tube'
_diffrn_radiation_type MoK\a
_diffrn_radiation_wavelength 0.71073
_diffrn_reflns_av_R_equivalents 0.0459
_diffrn_reflns_av_sigmaI/netI 0.0242
_diffrn_reflns_limit_h_max 13
_diffrn_reflns_limit_h_min -13
_diffrn_reflns_limit_k_max 14
_diffrn_reflns_limit_k_min -13
_diffrn_reflns_limit_l_max 17
_diffrn_reflns_limit_l_min -17
_diffrn_reflns_number 19196
_diffrn_reflns_theta_full 27.49
_diffrn_reflns_theta_max 27.49
_diffrn_reflns_theta_min 2.71
_diffrn_standards_decay_% 0
_diffrn_standards_number 0
_exptl_absorpt_coefficient_mu 9.278
_exptl_absorpt_correction_T_max 0.3599
_exptl_absorpt_correction_T_min 0.1508
_exptl_absorpt_correction_type multi-scan
_exptl_absorpt_process_details '(SADABS; Sheldrick, 2003)'
_exptl_crystal_colour yellow
_exptl_crystal_density_diffrn 2.059
_exptl_crystal_density_method 'not measured'
_exptl_crystal_description block
_exptl_crystal_F_000 928
_exptl_crystal_size_max 0.28
_exptl_crystal_size_mid 0.17
_exptl_crystal_size_min 0.11
_refine_diff_density_max 0.678
_refine_diff_density_min -0.541
_refine_ls_extinction_method none
_refine_ls_goodness_of_fit_ref 1.080
_refine_ls_hydrogen_treatment constr
_refine_ls_matrix_type full
_refine_ls_number_parameters 88
_refine_ls_number_reflns 1799
_refine_ls_number_restraints 0
_refine_ls_restrained_S_all 1.080
_refine_ls_R_factor_all 0.0580
_refine_ls_R_factor_gt 0.0205
_refine_ls_shift/su_max 0.000
_refine_ls_shift/su_mean 0.000
_refine_ls_structure_factor_coef Fsqd
_refine_ls_weighting_details 'calc w = 1/[\s^2^(Fo^2^)+2.4057P] where P = (Fo^2^+2Fc^2^)/3'
_refine_ls_weighting_scheme calc
_refine_ls_wR_factor_gt 0.0240
_refine_ls_wR_factor_ref 0.0289
_reflns_number_gt 1069
_reflns_number_total 1799
_reflns_threshold_expression I>2\s(I)
_cod_data_source_file su6263.cif
_cod_data_source_block I
_cod_database_code 2208177
_cod_database_fobs_code 2208177

loop_
_symmetry_equiv_pos_as_xyz
'x, y, z'
'-x+1/2, -y+1/2, z'
'x+1/2, -y, -z+1/2'
'-x, y+1/2, -z+1/2'
'-x, -y, -z'
'x-1/2, y-1/2, -z'
'-x-1/2, y, z-1/2'
'x, -y-1/2, z-1/2'

loop_
_atom_site_label
_atom_site_fract_x
_atom_site_fract_y
_atom_site_fract_z
_atom_site_U_iso_or_equiv
_atom_site_adp_type
_atom_site_calc_flag
_atom_site_refinement_flags
_atom_site_occupancy
_atom_site_type_symbol
Pt1 0.5000 0.0000 0.5000 0.01164(4) Uani d S 1 Pt
Cl1 0.55331(9) 0.16032(8) 0.59487(6) 0.02131(18) Uani d . 1 Cl
N1 0.3311(3) -0.0159(3) 0.5654(2) 0.0180(7) Uani d . 1 N
N2 0.1091(3) -0.0471(3) 0.6304(2) 0.0179(8) Uani d . 1 N
C1 0.2278(3) -0.0284(3) 0.5972(3) 0.0156(8) Uani d . 1 C
C2 0.0560(3) -0.1697(3) 0.6315(2) 0.0185(8) Uani d . 1 C
H2A 0.0651 -0.2043 0.6971 0.022 Uiso calc R 1 H
H2B 0.1061 -0.2203 0.5856 0.022 Uiso calc R 1 H
C3 -0.0863(3) -0.1666(3) 0.6030(3) 0.0195(8) Uani d . 1 C
H3A -0.1245 -0.2475 0.6096 0.023 Uiso calc R 1 H
H3B -0.0938 -0.1423 0.5343 0.023 Uiso calc R 1 H
C4 -0.1629(4) -0.0805(3) 0.6654(3) 0.0221(9) Uani d . 1 C
H4A -0.1612 -0.1081 0.7336 0.027 Uiso calc R 1 H
H4B -0.2560 -0.0785 0.6438 0.027 Uiso calc R 1 H
C5 -0.1047(4) 0.0441(3) 0.6593(3) 0.0178(9) Uani d . 1 C
H5A -0.1140 0.0744 0.5923 0.021 Uiso calc R 1 H
H5B -0.1543 0.0981 0.7028 0.021 Uiso calc R 1 H
C6 0.0398(3) 0.0444(3) 0.6877(3) 0.0173(8) Uani d . 1 C
H6A 0.0787 0.1239 0.6749 0.021 Uiso calc R 1 H
H6B 0.0488 0.0270 0.7577 0.021 Uiso calc R 1 H

loop_
_atom_site_aniso_label
_atom_site_aniso_U_11
_atom_site_aniso_U_22
_atom_site_aniso_U_33
_atom_site_aniso_U_12
_atom_site_aniso_U_13
_atom_site_aniso_U_23
Pt1 0.00965(7) 0.01308(7) 0.01218(7) -0.00065(10) 0.00156(11) 0.00122(12)
Cl1 0.0263(4) 0.0180(4) 0.0196(4) -0.0043(4) 0.0005(4) -0.0018(4)
N1 0.0147(14) 0.0202(19) 0.0191(15) -0.0020(14) 0.0036(12) -0.0011(14)
N2 0.0100(16) 0.0182(17) 0.0255(19) -0.0030(13) 0.0061(14) -0.0029(14)
C1 0.0221(19) 0.012(2) 0.0129(17) -0.0002(13) -0.0022(15) -0.0014(14)
C2 0.0195(17) 0.0140(18) 0.022(2) -0.0005(16) 0.0053(17) -0.0017(16)
C3 0.0147(19) 0.0202(19) 0.024(2) -0.0049(16) 0.0050(16) -0.0039(19)
C4 0.0157(19) 0.024(2) 0.026(2) -0.0055(17) 0.0050(17) -0.0031(18)
C5 0.016(2) 0.018(2) 0.019(2) 0.0007(16) 0.0019(17) -0.0018(17)
C6 0.0176(19) 0.0153(16) 0.0189(19) -0.0020(14) 0.0023(15) -0.0044(15)

loop_
_atom_type_symbol
_atom_type_description
_atom_type_scat_dispersion_real
_atom_type_scat_dispersion_imag
_atom_type_scat_source
C C 0.0033 0.0016 'International Tables Vol C Tables 4.2.6.8 and 6.1.1.4'
H H 0.0000 0.0000 'International Tables Vol C Tables 4.2.6.8 and 6.1.1.4'
N N 0.0061 0.0033 'International Tables Vol C Tables 4.2.6.8 and 6.1.1.4'
Cl Cl 0.1484 0.1585 'International Tables Vol C Tables 4.2.6.8 and 6.1.1.4'
Pt Pt -1.7033 8.3905 'International Tables Vol C Tables 4.2.6.8 and 6.1.1.4'

loop_
_geom_angle_atom_site_label_1
_geom_angle_atom_site_label_2
_geom_angle_atom_site_label_3
_geom_angle_site_symmetry_1
_geom_angle_site_symmetry_3
_geom_angle
_geom_angle_publ_flag
N1 Pt1 N1 . 5_656 180 y
N1 Pt1 Cl1 . . 90.83(9) y
N1 Pt1 Cl1 5_656 . 89.17(9) y
N1 Pt1 Cl1 . 5_656 89.17(9) ?
N1 Pt1 Cl1 5_656 5_656 90.83(9) ?
Cl1 Pt1 Cl1 . 5_656 180 y
C1 N1 Pt1 . . 174.7(3) y
C1 N2 C6 . . 121.1(3) ?
C1 N2 C2 . . 119.3(3) ?
C6 N2 C2 . . 118.0(3) ?
N1 C1 N2 . . 177.1(4) y
N2 C2 C3 . . 109.1(3) ?
N2 C2 H2A . . 109.9 ?
C3 C2 H2A . . 109.9 ?
N2 C2 H2B . . 109.9 ?
C3 C2 H2B . . 109.9 ?
H2A C2 H2B . . 108.3 ?
C2 C3 C4 . . 111.2(3) ?
C2 C3 H3A . . 109.4 ?
C4 C3 H3A . . 109.4 ?
C2 C3 H3B . . 109.4 ?
C4 C3 H3B . . 109.4 ?
H3A C3 H3B . . 108.0 ?
C3 C4 C5 . . 110.9(3) ?
C3 C4 H4A . . 109.5 ?
C5 C4 H4A . . 109.5 ?
C3 C4 H4B . . 109.5 ?
C5 C4 H4B . . 109.5 ?
H4A C4 H4B . . 108.1 ?
C6 C5 C4 . . 111.3(3) ?
C6 C5 H5A . . 109.4 ?
C4 C5 H5A . . 109.4 ?
C6 C5 H5B . . 109.4 ?
C4 C5 H5B . . 109.4 ?
H5A C5 H5B . . 108.0 ?
N2 C6 C5 . . 108.7(3) ?
N2 C6 H6A . . 110.0 ?
C5 C6 H6A . . 110.0 ?
N2 C6 H6B . . 110.0 ?
C5 C6 H6B . . 110.0 ?
H6A C6 H6B . . 108.3 ?

loop_
_geom_bond_atom_site_label_1
_geom_bond_atom_site_label_2
_geom_bond_site_symmetry_2
_geom_bond_distance
_geom_bond_publ_flag
Pt1 N1 . 1.944(3) y
Pt1 N1 5_656 1.944(3) ?
Pt1 Cl1 . 2.2882(9) y
Pt1 Cl1 5_656 2.2882(9) ?
N1 C1 . 1.144(4) y
N2 C1 . 1.306(4) y
N2 C6 . 1.474(4) ?
N2 C2 . 1.476(4) ?
C2 C3 . 1.496(5) ?
C2 H2A . 0.9900 ?
C2 H2B . 0.9900 ?
C3 C4 . 1.509(5) ?
C3 H3A . 0.9900 ?
C3 H3B . 0.9900 ?
C4 C5 . 1.518(5) ?
C4 H4A . 0.9900 ?
C4 H4B . 0.9900 ?
C5 C6 . 1.517(5) ?
C5 H5A . 0.9900 ?
C5 H5B . 0.9900 ?
C6 H6A . 0.9900 ?
C6 H6B . 0.9900 ?
